data_7159422
loop_
_publ_author_name
'Moreno-Rodriguez, Nazaret'
'Borrego, L. Gabriel'
'Recio, Roc&#xed;o'
'Valdivia, Victoria'
'Nicasio, M. Carmen'
'&#xc1;lvarez, Eleuterio'
'Khiar, Noureddine'
'Fern&#xe1;ndez, Inmaculada'

_publ_section_title
;
 Synthesis and characterization of enantiopure chiral NH<sub>2</sub>/SO
 palladium complexes.
;
_journal_issue 28
_journal_name_full 'Organic &amp; biomolecular chemistry'
_journal_page_first 5827
_journal_page_last 5839
_journal_paper_doi 10.1039/d3ob00816a
_journal_volume 21
_journal_year 2023
_chemical_absolute_configuration rmad
_chemical_formula_moiety 'C18 H23 N O2 S2'
_chemical_formula_sum 'C18 H23 N O2 S2'
_chemical_formula_weight 349.49
_space_group_crystal_system orthorhombic
_space_group_IT_number 19
_space_group_name_Hall 'P 2ac 2ab'
_space_group_name_H-M_alt 'P 21 21 21'
_atom_sites_solution_hydrogens mixed
_audit_creation_method SHELXL-2018/3
_audit_update_record
;
2023-05-09 deposited with the CCDC.	2023-06-27 downloaded from the CCDC.
;
_cell_angle_alpha 90
_cell_angle_beta 90
_cell_angle_gamma 90
_cell_formula_units_Z 4
_cell_length_a 11.2150(12)
_cell_length_b 29.247(3)
_cell_length_c 5.8198(7)
_cell_measurement_reflns_used 5174
_cell_measurement_temperature 193(2)
_cell_measurement_theta_max 30.34
_cell_measurement_theta_min 2.29
_cell_volume 1908.9(4)
_computing_cell_refinement 'Bruker SAINT'
_computing_data_collection 'Bruker APEX2'
_computing_data_reduction 'Bruker SAINT'
_computing_molecular_graphics 'Bruker SHELXTL'
_computing_publication_material 'Bruker SHELXTL'
_computing_structure_refinement 'SHELXL-2018/3 (Sheldrick, 2018)'
_computing_structure_solution 'SHELXS-97 (Sheldrick 2008)'
_diffrn_ambient_temperature 193(2)
_diffrn_detector_area_resol_mean 7.37
_diffrn_measured_fraction_theta_full 0.999
_diffrn_measured_fraction_theta_max 0.999
_diffrn_measurement_device_type
; 
 Bruker-AXS, D8 QUEST ECO, PHOTON II area detector 
;
_diffrn_measurement_method 'phi and omega scans with narrow frames'
_diffrn_radiation_monochromator graphite
_diffrn_radiation_type MoK\a
_diffrn_radiation_wavelength 0.71073
_diffrn_reflns_av_R_equivalents 0.1131
_diffrn_reflns_av_unetI/netI 0.0660
_diffrn_reflns_Laue_measured_fraction_full 0.999
_diffrn_reflns_Laue_measured_fraction_max 0.999
_diffrn_reflns_limit_h_max 12
_diffrn_reflns_limit_h_min -13
_diffrn_reflns_limit_k_max 35
_diffrn_reflns_limit_k_min -35
_diffrn_reflns_limit_l_max 6
_diffrn_reflns_limit_l_min -6
_diffrn_reflns_number 20320
_diffrn_reflns_point_group_measured_fraction_full 0.999
_diffrn_reflns_point_group_measured_fraction_max 0.999
_diffrn_reflns_theta_full 25.242
_diffrn_reflns_theta_max 25.245
_diffrn_reflns_theta_min 1.945
_diffrn_source 'I\mS microfocus'
_exptl_absorpt_coefficient_mu 0.287
_exptl_absorpt_correction_T_max 0.7461
_exptl_absorpt_correction_T_min 0.5990
_exptl_absorpt_correction_type multi-scan
_exptl_absorpt_process_details
;
program SADABS, Bruker (2001).
;
_exptl_crystal_colour colourless
_exptl_crystal_density_diffrn 1.216
_exptl_crystal_description needle
_exptl_crystal_F_000 744
_exptl_crystal_size_max 0.400
_exptl_crystal_size_mid 0.100
_exptl_crystal_size_min 0.050
_refine_diff_density_max 0.538
_refine_diff_density_min -0.462
_refine_diff_density_rms 0.094
_refine_ls_abs_structure_details
; 
 Flack x determined using 1005 quotients [(I+)-(I-)]/[(I+)+(I-)] 
 (Parsons, Flack and Wagner, Acta Cryst. B69 (2013) 249-259). 
;
_refine_ls_abs_structure_Flack 0.13(6)
_refine_ls_extinction_method none
_refine_ls_goodness_of_fit_ref 1.172
_refine_ls_hydrogen_treatment constr
_refine_ls_matrix_type full
_refine_ls_number_parameters 211
_refine_ls_number_reflns 3435
_refine_ls_number_restraints 0
_refine_ls_restrained_S_all 1.172
_refine_ls_R_factor_all 0.0857
_refine_ls_R_factor_gt 0.0788
_refine_ls_shift/su_max 0.000
_refine_ls_shift/su_mean 0.000
_refine_ls_structure_factor_coef Fsqd
_refine_ls_weighting_details 'w=1/[\s^2^(Fo^2^)+(0.0505P)^2^+4.5823P] where P=(Fo^2^+2Fc^2^)/3'
_refine_ls_weighting_scheme calc
_refine_ls_wR_factor_gt 0.1756
_refine_ls_wR_factor_ref 0.1787
_reflns_Friedel_coverage 0.700
_reflns_Friedel_fraction_full 0.999
_reflns_Friedel_fraction_max 0.999
_reflns_number_gt 3124
_reflns_number_total 3435
_reflns_threshold_expression 'I > 2\s(I)'
_cod_data_source_file d3ob00816a2.cif
_cod_data_source_block 8_Rs_Sc_Ss
_cod_depositor_comments 'Adding full bibliography for 7159420--7159436.cif.'
_cod_database_code 7159422
_shelx_shelxl_version_number 2018/3
_shelx_space_group_comment
; 
The symmetry employed for this shelxl refinement is uniquely defined 
by the following loop, which should always be used as a source of 
symmetry information in preference to the above space-group names. 
They are only intended as comments. 
;
_shelx_estimated_absorpt_t_min 0.894
_shelx_estimated_absorpt_t_max 0.986

loop_
_space_group_symop_operation_xyz
'x, y, z'
'-x+1/2, -y, z+1/2'
'-x, y+1/2, -z+1/2'
'x+1/2, -y+1/2, -z'

loop_
_atom_site_label
_atom_site_type_symbol
_atom_site_fract_x
_atom_site_fract_y
_atom_site_fract_z
_atom_site_U_iso_or_equiv
_atom_site_adp_type
_atom_site_occupancy
_atom_site_site_symmetry_order
_atom_site_calc_flag
_atom_site_refinement_flags_posn
_atom_site_refinement_flags_adp
_atom_site_refinement_flags_occupancy
_atom_site_disorder_assembly
_atom_site_disorder_group
S1 S 0.41051(16) 0.32338(6) 0.5944(4) 0.0343(5) Uani 1 1 d . . . . .
S2 S 0.76186(16) 0.40356(6) 0.1011(3) 0.0291(5) Uani 1 1 d . . . . .
O1 O 0.3599(6) 0.3516(2) 0.7847(13) 0.060(2) Uani 1 1 d . . . . .
O2 O 0.7228(5) 0.3770(2) -0.1062(10) 0.0527(17) Uani 1 1 d . . . . .
N1 N 0.5509(5) 0.33790(18) 0.5478(10) 0.0230(13) Uani 1 1 d . . . . .
H1N H 0.579171 0.351274 0.678064 0.028 Uiso 1 1 d R U . . .
C1 C 0.5739(6) 0.3690(2) 0.3565(11) 0.0212(15) Uani 1 1 d . . . . .
H1 H 0.544187 0.354187 0.212539 0.025 Uiso 1 1 calc R U . . .
C2 C 0.7118(6) 0.3711(2) 0.3440(12) 0.0248(16) Uani 1 1 d . . . . .
H2A H 0.744093 0.339711 0.333911 0.030 Uiso 1 1 calc R U . . .
H2B H 0.742921 0.385262 0.486505 0.030 Uiso 1 1 calc R U . . .
C3 C 0.5190(6) 0.4165(2) 0.3726(12) 0.0237(15) Uani 1 1 d . . . . .
C4 C 0.4495(7) 0.4326(3) 0.1926(15) 0.039(2) Uani 1 1 d . . . . .
H4 H 0.437275 0.414091 0.060448 0.046 Uiso 1 1 calc R U . . .
C5 C 0.3977(10) 0.4757(4) 0.205(2) 0.066(3) Uani 1 1 d . . . . .
H5 H 0.351312 0.486901 0.080876 0.079 Uiso 1 1 calc R U . . .
C6 C 0.4140(11) 0.5021(3) 0.400(2) 0.071(3) Uani 1 1 d . . . . .
H6 H 0.377071 0.531250 0.411226 0.086 Uiso 1 1 calc R U . . .
C7 C 0.4827(12) 0.4863(3) 0.574(2) 0.067(3) Uani 1 1 d . . . . .
H7 H 0.495628 0.504904 0.705377 0.080 Uiso 1 1 calc R U . . .
C8 C 0.5339(9) 0.4437(3) 0.5633(15) 0.044(2) Uani 1 1 d . . . . .
H8 H 0.580131 0.432914 0.688845 0.053 Uiso 1 1 calc R U . . .
C9 C 0.9186(7) 0.3907(2) 0.1398(12) 0.0295(17) Uani 1 1 d . . . . .
C10 C 0.9762(7) 0.3683(3) -0.0369(13) 0.0312(17) Uani 1 1 d . . . . .
H10 H 0.933666 0.358538 -0.169167 0.037 Uiso 1 1 calc R U . . .
C11 C 1.0970(8) 0.3605(3) -0.0171(17) 0.047(2) Uani 1 1 d . . . . .
H11 H 1.138187 0.345813 -0.138973 0.056 Uiso 1 1 calc R U . . .
C12 C 1.1587(8) 0.3736(3) 0.1746(16) 0.046(2) Uani 1 1 d . . . . .
H12 H 1.241562 0.367328 0.187219 0.055 Uiso 1 1 calc R U . . .
C13 C 1.1001(8) 0.3959(3) 0.3485(16) 0.045(2) Uani 1 1 d . . . . .
H13 H 1.142624 0.404977 0.482098 0.054 Uiso 1 1 calc R U . . .
C14 C 0.9782(7) 0.4052(3) 0.3305(12) 0.0342(18) Uani 1 1 d . . . . .
H14 H 0.937754 0.421385 0.448651 0.041 Uiso 1 1 calc R U . . .
C15 C 0.4368(7) 0.2663(2) 0.7237(13) 0.0280(17) Uani 1 1 d . . . . .
C16 C 0.5312(8) 0.2688(3) 0.9085(17) 0.048(2) Uani 1 1 d . . . . .
H16A H 0.537055 0.239170 0.986332 0.071 Uiso 1 1 calc R U . . .
H16B H 0.509512 0.292433 1.020278 0.071 Uiso 1 1 calc R U . . .
H16C H 0.608162 0.276411 0.838638 0.071 Uiso 1 1 calc R U . . .
C17 C 0.4726(10) 0.2344(3) 0.5344(14) 0.049(2) Uani 1 1 d . . . . .
H17A H 0.547231 0.245080 0.465143 0.073 Uiso 1 1 calc R U . . .
H17B H 0.409912 0.233683 0.417072 0.073 Uiso 1 1 calc R U . . .
H17C H 0.484061 0.203622 0.597001 0.073 Uiso 1 1 calc R U . . .
C18 C 0.3188(9) 0.2523(3) 0.830(2) 0.058(3) Uani 1 1 d . . . . .
H18A H 0.256604 0.252709 0.711393 0.088 Uiso 1 1 calc R U . . .
H18B H 0.297880 0.273838 0.952252 0.088 Uiso 1 1 calc R U . . .
H18C H 0.325786 0.221463 0.893560 0.088 Uiso 1 1 calc R U . . .

loop_
_atom_site_aniso_label
_atom_site_aniso_U_11
_atom_site_aniso_U_22
_atom_site_aniso_U_33
_atom_site_aniso_U_23
_atom_site_aniso_U_13
_atom_site_aniso_U_12
S1 0.0200(9) 0.0289(9) 0.0540(12) 0.0072(10) 0.0045(9) 0.0010(7)
S2 0.0237(10) 0.0401(10) 0.0235(8) 0.0092(8) 0.0032(8) 0.0012(7)
O1 0.051(4) 0.037(3) 0.091(5) 0.004(3) 0.050(4) 0.008(3)
O2 0.028(3) 0.107(5) 0.023(3) -0.010(3) -0.001(3) -0.009(3)
N1 0.018(3) 0.025(3) 0.026(3) 0.001(2) 0.000(2) -0.002(2)
C1 0.030(4) 0.019(3) 0.014(3) -0.005(3) 0.003(3) -0.001(3)
C2 0.029(4) 0.027(4) 0.019(4) 0.005(3) 0.007(3) 0.003(3)
C3 0.029(4) 0.019(3) 0.023(4) -0.004(3) 0.004(3) 0.003(3)
C4 0.030(5) 0.046(5) 0.041(5) 0.008(4) -0.004(4) 0.002(4)
C5 0.055(7) 0.055(6) 0.087(8) 0.024(6) 0.001(6) 0.026(5)
C6 0.077(8) 0.045(5) 0.092(8) -0.001(7) 0.023(8) 0.024(5)
C7 0.120(10) 0.032(5) 0.049(6) -0.010(5) 0.006(7) 0.012(5)
C8 0.073(6) 0.028(4) 0.031(5) -0.014(4) 0.000(4) 0.011(4)
C9 0.032(4) 0.029(4) 0.027(4) 0.006(3) 0.010(3) -0.003(3)
C10 0.026(4) 0.043(4) 0.025(4) 0.004(3) 0.005(3) 0.001(3)
C11 0.036(5) 0.047(5) 0.056(6) 0.013(4) 0.021(4) 0.009(4)
C12 0.020(5) 0.063(6) 0.054(6) 0.015(5) 0.002(4) -0.005(4)
C13 0.038(5) 0.054(5) 0.044(5) 0.015(4) -0.003(4) -0.015(4)
C14 0.037(5) 0.041(4) 0.024(4) -0.005(3) 0.005(3) -0.009(4)
C15 0.029(4) 0.021(3) 0.034(4) -0.007(3) -0.001(3) -0.005(3)
C16 0.060(6) 0.035(4) 0.048(5) 0.008(4) -0.018(5) -0.011(4)
C17 0.087(8) 0.034(4) 0.026(4) 0.000(3) 0.006(4) 0.003(5)
C18 0.044(6) 0.046(5) 0.085(8) 0.010(5) 0.018(5) -0.003(4)

loop_
_atom_type_symbol
_atom_type_description
_atom_type_scat_dispersion_real
_atom_type_scat_dispersion_imag
_atom_type_scat_source
C C 0.0033 0.0016 'International Tables Vol C Tables 4.2.6.8 and 6.1.1.4'
H H 0.0000 0.0000 'International Tables Vol C Tables 4.2.6.8 and 6.1.1.4'
N N 0.0061 0.0033 'International Tables Vol C Tables 4.2.6.8 and 6.1.1.4'
O O 0.0106 0.0060 'International Tables Vol C Tables 4.2.6.8 and 6.1.1.4'
S S 0.1246 0.1234 'International Tables Vol C Tables 4.2.6.8 and 6.1.1.4'

loop_
_geom_angle_atom_site_label_1
_geom_angle_atom_site_label_2
_geom_angle_atom_site_label_3
_geom_angle
_geom_angle_site_symmetry_1
_geom_angle_site_symmetry_3
_geom_angle_publ_flag
O1 S1 N1 110.0(4) . . ?
O1 S1 C15 104.9(4) . . ?
N1 S1 C15 98.4(3) . . ?
O2 S2 C2 105.6(3) . . ?
O2 S2 C9 106.0(3) . . ?
C2 S2 C9 95.5(3) . . ?
C1 N1 S1 116.9(5) . . ?
C1 N1 H1N 107.8 . . ?
S1 N1 H1N 107.8 . . ?
N1 C1 C3 116.7(5) . . ?
N1 C1 C2 103.7(5) . . ?
C3 C1 C2 111.7(6) . . ?
N1 C1 H1 108.1 . . ?
C3 C1 H1 108.1 . . ?
C2 C1 H1 108.1 . . ?
C1 C2 S2 111.8(5) . . ?
C1 C2 H2A 109.3 . . ?
S2 C2 H2A 109.3 . . ?
C1 C2 H2B 109.3 . . ?
S2 C2 H2B 109.3 . . ?
H2A C2 H2B 107.9 . . ?
C8 C3 C4 118.7(7) . . ?
C8 C3 C1 121.9(7) . . ?
C4 C3 C1 119.4(6) . . ?
C3 C4 C5 120.2(9) . . ?
C3 C4 H4 119.9 . . ?
C5 C4 H4 119.9 . . ?
C6 C5 C4 119.7(10) . . ?
C6 C5 H5 120.2 . . ?
C4 C5 H5 120.2 . . ?
C7 C6 C5 119.8(9) . . ?
C7 C6 H6 120.1 . . ?
C5 C6 H6 120.1 . . ?
C6 C7 C8 120.9(10) . . ?
C6 C7 H7 119.5 . . ?
C8 C7 H7 119.5 . . ?
C7 C8 C3 120.7(9) . . ?
C7 C8 H8 119.6 . . ?
C3 C8 H8 119.6 . . ?
C14 C9 C10 121.7(8) . . ?
C14 C9 S2 120.8(6) . . ?
C10 C9 S2 117.4(6) . . ?
C11 C10 C9 118.4(8) . . ?
C11 C10 H10 120.8 . . ?
C9 C10 H10 120.8 . . ?
C12 C11 C10 121.3(9) . . ?
C12 C11 H11 119.3 . . ?
C10 C11 H11 119.3 . . ?
C11 C12 C13 119.5(8) . . ?
C11 C12 H12 120.2 . . ?
C13 C12 H12 120.2 . . ?
C12 C13 C14 120.4(8) . . ?
C12 C13 H13 119.8 . . ?
C14 C13 H13 119.8 . . ?
C9 C14 C13 118.6(8) . . ?
C9 C14 H14 120.7 . . ?
C13 C14 H14 120.7 . . ?
C17 C15 C16 111.5(7) . . ?
C17 C15 C18 111.5(7) . . ?
C16 C15 C18 109.6(8) . . ?
C17 C15 S1 107.7(5) . . ?
C16 C15 S1 110.9(5) . . ?
C18 C15 S1 105.6(6) . . ?
C15 C16 H16A 109.5 . . ?
C15 C16 H16B 109.5 . . ?
H16A C16 H16B 109.5 . . ?
C15 C16 H16C 109.5 . . ?
H16A C16 H16C 109.5 . . ?
H16B C16 H16C 109.5 . . ?
C15 C17 H17A 109.5 . . ?
C15 C17 H17B 109.5 . . ?
H17A C17 H17B 109.5 . . ?
C15 C17 H17C 109.5 . . ?
H17A C17 H17C 109.5 . . ?
H17B C17 H17C 109.5 . . ?
C15 C18 H18A 109.5 . . ?
C15 C18 H18B 109.5 . . ?
H18A C18 H18B 109.5 . . ?
C15 C18 H18C 109.5 . . ?
H18A C18 H18C 109.5 . . ?
H18B C18 H18C 109.5 . . ?

loop_
_geom_bond_atom_site_label_1
_geom_bond_atom_site_label_2
_geom_bond_distance
_geom_bond_site_symmetry_2
_geom_bond_publ_flag
S1 O1 1.494(7) . ?
S1 N1 1.654(6) . ?
S1 C15 1.855(7) . ?
S2 O2 1.500(6) . ?
S2 C2 1.793(7) . ?
S2 C9 1.812(8) . ?
N1 C1 1.460(8) . ?
N1 H1N 0.9100 . ?
C1 C3 1.522(9) . ?
C1 C2 1.549(10) . ?
C1 H1 1.0000 . ?
C2 H2A 0.9900 . ?
C2 H2B 0.9900 . ?
C3 C8 1.376(10) . ?
C3 C4 1.388(10) . ?
C4 C5 1.390(13) . ?
C4 H4 0.9500 . ?
C5 C6 1.383(16) . ?
C5 H5 0.9500 . ?
C6 C7 1.355(16) . ?
C6 H6 0.9500 . ?
C7 C8 1.373(12) . ?
C7 H7 0.9500 . ?
C8 H8 0.9500 . ?
C9 C14 1.363(11) . ?
C9 C10 1.379(10) . ?
C10 C11 1.378(12) . ?
C10 H10 0.9500 . ?
C11 C12 1.367(13) . ?
C11 H11 0.9500 . ?
C12 C13 1.371(13) . ?
C12 H12 0.9500 . ?
C13 C14 1.398(12) . ?
C13 H13 0.9500 . ?
C14 H14 0.9500 . ?
C15 C17 1.498(10) . ?
C15 C16 1.511(11) . ?
C15 C18 1.515(12) . ?
C16 H16A 0.9800 . ?
C16 H16B 0.9800 . ?
C16 H16C 0.9800 . ?
C17 H17A 0.9800 . ?
C17 H17B 0.9800 . ?
C17 H17C 0.9800 . ?
C18 H18A 0.9800 . ?
C18 H18B 0.9800 . ?
C18 H18C 0.9800 . ?

loop_
_geom_hbond_atom_site_label_D
_geom_hbond_atom_site_label_H
_geom_hbond_atom_site_label_A
_geom_hbond_distance_DH
_geom_hbond_distance_HA
_geom_hbond_distance_DA
_geom_hbond_angle_DHA
_geom_hbond_site_symmetry_A
_geom_hbond_publ_flag
N1 H1N O2 0.91 2.18 3.013(8) 152.5 1_556 yes

loop_
_geom_torsion_atom_site_label_1
_geom_torsion_atom_site_label_2
_geom_torsion_atom_site_label_3
_geom_torsion_atom_site_label_4
_geom_torsion
_geom_torsion_site_symmetry_1
_geom_torsion_site_symmetry_2
_geom_torsion_site_symmetry_3
_geom_torsion_site_symmetry_4
_geom_torsion_publ_flag
O1 S1 N1 C1 -99.2(5) . . . . ?
C15 S1 N1 C1 151.5(5) . . . . ?
S1 N1 C1 C3 62.7(7) . . . . ?
S1 N1 C1 C2 -174.0(4) . . . . ?
N1 C1 C2 S2 174.5(4) . . . . ?
C3 C1 C2 S2 -59.0(7) . . . . ?
O2 S2 C2 C1 -65.2(5) . . . . ?
C9 S2 C2 C1 -173.5(5) . . . . ?
N1 C1 C3 C8 51.6(10) . . . . ?
C2 C1 C3 C8 -67.5(9) . . . . ?
N1 C1 C3 C4 -126.9(7) . . . . ?
C2 C1 C3 C4 114.0(7) . . . . ?
C8 C3 C4 C5 0.8(13) . . . . ?
C1 C3 C4 C5 179.4(8) . . . . ?
C3 C4 C5 C6 -1.1(15) . . . . ?
C4 C5 C6 C7 1.7(18) . . . . ?
C5 C6 C7 C8 -1.9(19) . . . . ?
C6 C7 C8 C3 1.6(18) . . . . ?
C4 C3 C8 C7 -1.0(14) . . . . ?
C1 C3 C8 C7 -179.6(9) . . . . ?
O2 S2 C9 C14 -172.2(6) . . . . ?
C2 S2 C9 C14 -64.2(6) . . . . ?
O2 S2 C9 C10 11.9(7) . . . . ?
C2 S2 C9 C10 119.9(6) . . . . ?
C14 C9 C10 C11 0.4(11) . . . . ?
S2 C9 C10 C11 176.2(6) . . . . ?
C9 C10 C11 C12 1.4(12) . . . . ?
C10 C11 C12 C13 -1.6(13) . . . . ?
C11 C12 C13 C14 -0.1(13) . . . . ?
C10 C9 C14 C13 -1.9(11) . . . . ?
S2 C9 C14 C13 -177.7(6) . . . . ?
C12 C13 C14 C9 1.8(12) . . . . ?
O1 S1 C15 C17 172.7(6) . . . . ?
N1 S1 C15 C17 -73.9(6) . . . . ?
O1 S1 C15 C16 -65.1(7) . . . . ?
N1 S1 C15 C16 48.3(6) . . . . ?
O1 S1 C15 C18 53.5(7) . . . . ?
N1 S1 C15 C18 166.9(6) . . . . ?
